data_1546902
loop_
_publ_author_name
'Habraken, Evi R. M.'
'Mens, Lars C.'
'Nieger, Martin'
'Lutz, Martin'
'Ehlers, Andreas W.'
'Slootweg, J. Chris'

_publ_section_title
;
 Reactivity of the geminal phosphinoborane tBu <sub>2</sub> PCH
 <sub>2</sub> BPh <sub>2</sub> towards alkynes, nitriles, and nitrilium
 triflates
;
_journal_issue 36
_journal_name_full 'Dalton Transactions'
_journal_page_first 12284
_journal_page_last 12292
_journal_paper_doi 10.1039/C7DT02570J
_journal_volume 46
_journal_year 2017
_chemical_absolute_configuration ad
_chemical_formula_moiety 'C34 H40 B N P, C F3 O3 S, C H2 Cl2'
_chemical_formula_sum 'C36 H42 B Cl2 F3 N O3 P S'
_chemical_formula_weight 738.44
_chemical_name_systematic
'4,4-di-tert-butyl-1,2,2,5-tetraphenyl-3,4-dihydro-2H-1\l^4^,4,2\l^4^-azaphosphaborol-4-ium trifluoromethanesulfonate dichloromethane solvate'
_space_group_crystal_system orthorhombic
_space_group_IT_number 19
_space_group_name_Hall 'P 2ac 2ab'
_space_group_name_H-M_alt 'P 21 21 21'
_symmetry_space_group_name_Hall 'P 2ac 2ab'
_symmetry_space_group_name_H-M 'P 21 21 21'
_atom_sites_solution_hydrogens mixed
_atom_sites_solution_primary direct
_atom_sites_solution_secondary difmap
_audit_creation_method SHELXL-2014/7
_audit_update_record
;
2017-06-14 deposited with the CCDC.
2017-08-28 downloaded from the CCDC.
;
_cell_angle_alpha 90
_cell_angle_beta 90
_cell_angle_gamma 90
_cell_formula_units_Z 4
_cell_length_a 11.0882(5)
_cell_length_b 17.6065(7)
_cell_length_c 18.5479(9)
_cell_measurement_reflns_used 9672
_cell_measurement_temperature 123(2)
_cell_measurement_theta_max 27.5
_cell_measurement_theta_min 2.2
_cell_volume 3621.0(3)
_computing_cell_refinement APEX3
_computing_data_collection APEX3
_computing_data_reduction SAINT
_computing_molecular_graphics shelxtl
_computing_publication_material publCIF
_computing_structure_refinement 'SHELXL-2014/7 (Sheldrick, 2014)'
_computing_structure_solution SHELXS-97
_diffrn_ambient_temperature 123(2)
_diffrn_detector_area_resol_mean 10.4167
_diffrn_measured_fraction_theta_full 0.999
_diffrn_measured_fraction_theta_max 0.999
_diffrn_measurement_device_type 'Bruker D8 VENTURE with Photon100 detector'
_diffrn_measurement_method 'rotation in \f and \w, 1\%, shutterless'
_diffrn_radiation_type MoK\a
_diffrn_radiation_wavelength 0.71073
_diffrn_reflns_av_R_equivalents 0.0444
_diffrn_reflns_av_unetI/netI 0.0160
_diffrn_reflns_Laue_measured_fraction_full 0.999
_diffrn_reflns_Laue_measured_fraction_max 0.999
_diffrn_reflns_limit_h_max 14
_diffrn_reflns_limit_h_min -14
_diffrn_reflns_limit_k_max 22
_diffrn_reflns_limit_k_min -22
_diffrn_reflns_limit_l_max 24
_diffrn_reflns_limit_l_min -24
_diffrn_reflns_number 157311
_diffrn_reflns_point_group_measured_fraction_full 1.000
_diffrn_reflns_point_group_measured_fraction_max 0.998
_diffrn_reflns_theta_full 25.242
_diffrn_reflns_theta_max 27.552
_diffrn_reflns_theta_min 2.140
_diffrn_source 'INCOATEC microfocus sealed tube'
_exptl_absorpt_coefficient_mu 0.333
_exptl_absorpt_correction_T_max 0.9420
_exptl_absorpt_correction_T_min 0.8961
_exptl_absorpt_correction_type multi-scan
_exptl_absorpt_process_details 'SADABS (Sheldrick, 2014)'
_exptl_crystal_colour colourless
_exptl_crystal_density_diffrn 1.355
_exptl_crystal_description blocks
_exptl_crystal_F_000 1544
_exptl_crystal_size_max 0.340
_exptl_crystal_size_mid 0.300
_exptl_crystal_size_min 0.200
_refine_diff_density_max 0.947
_refine_diff_density_min -0.705
_refine_diff_density_rms 0.071
_refine_ls_abs_structure_details
;
 Flack x determined using 3342 quotients [(I+)-(I-)]/[(I+)+(I-)]
 (Parsons, Flack and Wagner, Acta Cryst. B69 (2013) 249-259).
;
_refine_ls_abs_structure_Flack -0.003(9)
_refine_ls_extinction_method none
_refine_ls_goodness_of_fit_ref 1.023
_refine_ls_hydrogen_treatment constr
_refine_ls_matrix_type full
_refine_ls_number_parameters 414
_refine_ls_number_reflns 8349
_refine_ls_number_restraints 151
_refine_ls_restrained_S_all 1.044
_refine_ls_R_factor_all 0.0591
_refine_ls_R_factor_gt 0.0539
_refine_ls_shift/su_max 0.000
_refine_ls_shift/su_mean 0.000
_refine_ls_structure_factor_coef Fsqd
_refine_ls_weighting_details 'w=1/[\s^2^(Fo^2^)+(0.0590P)^2^+5.4513P] where P=(Fo^2^+2Fc^2^)/3'
_refine_ls_weighting_scheme calc
_refine_ls_wR_factor_gt 0.1299
_refine_ls_wR_factor_ref 0.1350
_reflns_Friedel_coverage 0.798
_reflns_Friedel_fraction_full 1.000
_reflns_Friedel_fraction_max 0.998
_reflns_number_gt 7827
_reflns_number_total 8349
_reflns_threshold_expression 'I > 2\s(I)'
_cod_data_source_file c7dt02570j2.cif
_cod_data_source_block jcs074_compound_7a
_cod_database_code 1546902
_shelx_shelxl_version_number 2014/7
_shelx_space_group_comment
;
The symmetry employed for this shelxl refinement is uniquely defined
by the following loop, which should always be used as a source of
symmetry information in preference to the above space-group names.
They are only intended as comments.
;
_shelx_estimated_absorpt_t_min 0.895
_shelx_estimated_absorpt_t_max 0.936

loop_
_space_group_symop_operation_xyz
'x, y, z'
'-x+1/2, -y, z+1/2'
'-x, y+1/2, -z+1/2'
'x+1/2, -y+1/2, -z'

loop_
_atom_site_label
_atom_site_type_symbol
_atom_site_fract_x
_atom_site_fract_y
_atom_site_fract_z
_atom_site_U_iso_or_equiv
_atom_site_adp_type
_atom_site_occupancy
_atom_site_site_symmetry_order
_atom_site_calc_flag
_atom_site_refinement_flags_posn
_atom_site_refinement_flags_adp
_atom_site_refinement_flags_occupancy
_atom_site_disorder_assembly
_atom_site_disorder_group
P1 P 0.41611(7) 0.56426(4) 0.44060(4) 0.01245(16) Uani 1 1 d . . . . .
C1 C 0.3531(3) 0.58545(19) 0.35470(17) 0.0165(6) Uani 1 1 d . . . . .
H1A H 0.2683 0.5678 0.3528 0.020 Uiso 1 1 calc R U . . .
H1B H 0.3540 0.6410 0.3465 0.020 Uiso 1 1 calc R U . . .
B1 B 0.4335(4) 0.5421(2) 0.29126(19) 0.0175(7) Uani 1 1 d . . . . .
N1 N 0.5468(3) 0.50507(15) 0.33876(15) 0.0167(6) Uani 1 1 d . . . . .
C2 C 0.4632(3) 0.65128(18) 0.48897(18) 0.0174(7) Uani 1 1 d . . . . .
C3 C 0.5301(4) 0.6357(2) 0.5597(2) 0.0240(7) Uani 1 1 d . . . . .
H3A H 0.4775 0.6072 0.5925 0.036 Uiso 1 1 calc R U . . .
H3B H 0.6029 0.6059 0.5498 0.036 Uiso 1 1 calc R U . . .
H3C H 0.5528 0.6840 0.5822 0.036 Uiso 1 1 calc R U . . .
C4 C 0.5473(4) 0.6959(2) 0.4387(2) 0.0256(7) Uani 1 1 d . . . . .
H4A H 0.5056 0.7063 0.3931 0.038 Uiso 1 1 calc R U . . .
H4B H 0.5699 0.7440 0.4616 0.038 Uiso 1 1 calc R U . . .
H4C H 0.6200 0.6659 0.4292 0.038 Uiso 1 1 calc R U . . .
C5 C 0.3480(4) 0.6981(2) 0.5029(2) 0.0270(8) Uani 1 1 d . . . . .
H5A H 0.3065 0.7075 0.4571 0.040 Uiso 1 1 calc R U . . .
H5B H 0.2945 0.6699 0.5353 0.040 Uiso 1 1 calc R U . . .
H5C H 0.3698 0.7467 0.5251 0.040 Uiso 1 1 calc R U . . .
C6 C 0.3221(3) 0.4950(2) 0.49130(18) 0.0185(7) Uani 1 1 d . . . . .
C7 C 0.3326(4) 0.4186(2) 0.4517(2) 0.0239(8) Uani 1 1 d . . . . .
H7A H 0.3095 0.4252 0.4011 0.036 Uiso 1 1 calc R U . . .
H7B H 0.4161 0.4005 0.4543 0.036 Uiso 1 1 calc R U . . .
H7C H 0.2791 0.3814 0.4745 0.036 Uiso 1 1 calc R U . . .
C8 C 0.3579(4) 0.4861(2) 0.57078(19) 0.0249(8) Uani 1 1 d . . . . .
H8A H 0.3506 0.5353 0.5952 0.037 Uiso 1 1 calc R U . . .
H8B H 0.3044 0.4492 0.5940 0.037 Uiso 1 1 calc R U . . .
H8C H 0.4414 0.4683 0.5739 0.037 Uiso 1 1 calc R U . . .
C9 C 0.1890(3) 0.5209(3) 0.4882(2) 0.0306(9) Uani 1 1 d . . . . .
H9A H 0.1644 0.5269 0.4377 0.046 Uiso 1 1 calc R U . . .
H9B H 0.1379 0.4827 0.5115 0.046 Uiso 1 1 calc R U . . .
H9C H 0.1804 0.5696 0.5133 0.046 Uiso 1 1 calc R U . . .
C10 C 0.3617(3) 0.47114(16) 0.25010(16) 0.0308(9) Uani 1 1 d DG . . . .
C11 C 0.4159(3) 0.4270(2) 0.1971(2) 0.0312(13) Uiso 0.585(6) 1 d DG . P A 1
H11 H 0.4954 0.4384 0.1814 0.037 Uiso 0.585(6) 1 calc R U P A 1
C12 C 0.3538(5) 0.3662(2) 0.1671(2) 0.0258(11) Uiso 0.585(6) 1 d DG . P A 1
H12 H 0.3908 0.3360 0.1308 0.031 Uiso 0.585(6) 1 calc R U P A 1
C13 C 0.2374(5) 0.3495(2) 0.1900(2) 0.0232(11) Uiso 0.585(6) 1 d DG . P A 1
H13 H 0.1950 0.3079 0.1695 0.028 Uiso 0.585(6) 1 calc R U P A 1
C14 C 0.1832(3) 0.3936(3) 0.2431(3) 0.0259(11) Uiso 0.585(6) 1 d DG . P A 1
H14 H 0.1037 0.3822 0.2588 0.031 Uiso 0.585(6) 1 calc R U P A 1
C15 C 0.2454(3) 0.4545(2) 0.2731(2) 0.0307(14) Uiso 0.585(6) 1 d DG . P A 1
H15 H 0.2083 0.4846 0.3093 0.037 Uiso 0.585(6) 1 calc R U P A 1
C11A C 0.2501(5) 0.4387(5) 0.2637(5) 0.0312(13) Uiso 0.415(6) 1 d D . P A 2
H11A H 0.1971 0.4609 0.2981 0.037 Uiso 0.415(6) 1 calc R U P A 2
C12A C 0.2165(6) 0.3735(4) 0.2268(5) 0.0258(11) Uiso 0.415(6) 1 d D . P A 2
H12A H 0.1405 0.3506 0.2362 0.031 Uiso 0.415(6) 1 calc R U P A 2
C13A C 0.2935(8) 0.3414(4) 0.1761(4) 0.0232(11) Uiso 0.415(6) 1 d D . P A 2
H13A H 0.2710 0.2958 0.1523 0.028 Uiso 0.415(6) 1 calc R U P A 2
C14A C 0.4031(7) 0.3757(4) 0.1600(4) 0.0259(11) Uiso 0.415(6) 1 d D . P A 2
H14A H 0.4545 0.3548 0.1241 0.031 Uiso 0.415(6) 1 calc R U P A 2
C15A C 0.4368(6) 0.4410(4) 0.1970(4) 0.0307(14) Uiso 0.415(6) 1 d D . P A 2
H15A H 0.5112 0.4652 0.1861 0.037 Uiso 0.415(6) 1 calc R U P A 2
C16 C 0.4873(4) 0.60401(19) 0.23529(18) 0.0209(7) Uani 1 1 d . . . . .
C17 C 0.5884(4) 0.6495(2) 0.24780(19) 0.0262(8) Uani 1 1 d . . . . .
H17 H 0.6319 0.6430 0.2915 0.031 Uiso 1 1 calc R U . . .
C18 C 0.6278(5) 0.7042(2) 0.1987(2) 0.0331(10) Uani 1 1 d . . . . .
H18 H 0.6979 0.7334 0.2085 0.040 Uiso 1 1 calc R U . . .
C19 C 0.5637(5) 0.7155(2) 0.1355(2) 0.0365(11) Uani 1 1 d . . . . .
H19 H 0.5904 0.7520 0.1013 0.044 Uiso 1 1 calc R U . . .
C20 C 0.4605(5) 0.6732(2) 0.1221(2) 0.0354(10) Uani 1 1 d . . . . .
H20 H 0.4150 0.6818 0.0795 0.043 Uiso 1 1 calc R U . . .
C21 C 0.4237(4) 0.6183(2) 0.17129(19) 0.0285(8) Uani 1 1 d . . . . .
H21 H 0.3532 0.5895 0.1612 0.034 Uiso 1 1 calc R U . . .
C22 C 0.5510(3) 0.51322(18) 0.40799(17) 0.0146(6) Uani 1 1 d . . . . .
C23 C 0.6549(3) 0.4912(2) 0.45412(19) 0.0196(7) Uani 1 1 d . . . . .
C24 C 0.6469(4) 0.4385(2) 0.5095(2) 0.0259(8) Uani 1 1 d . . . . .
H24 H 0.5747 0.4102 0.5160 0.031 Uiso 1 1 calc R U . . .
C25 C 0.7438(4) 0.4269(3) 0.5556(3) 0.0417(11) Uani 1 1 d . . . . .
H25 H 0.7386 0.3900 0.5928 0.050 Uiso 1 1 calc R U . . .
C26 C 0.8474(5) 0.4690(3) 0.5472(3) 0.0524(14) Uani 1 1 d . . . . .
H26 H 0.9124 0.4628 0.5801 0.063 Uiso 1 1 calc R U . . .
C27 C 0.8572(4) 0.5202(3) 0.4913(4) 0.0518(15) Uani 1 1 d . . . . .
H27 H 0.9300 0.5479 0.4851 0.062 Uiso 1 1 calc R U . . .
C28 C 0.7616(3) 0.5317(2) 0.4438(3) 0.0327(9) Uani 1 1 d . . . . .
H28 H 0.7689 0.5666 0.4049 0.039 Uiso 1 1 calc R U . . .
C29 C 0.6341(4) 0.4552(2) 0.3036(2) 0.0239(8) Uani 1 1 d . . . . .
C30 C 0.7275(5) 0.4844(3) 0.2622(3) 0.0437(13) Uani 1 1 d . . . . .
H30 H 0.7410 0.5376 0.2592 0.052 Uiso 1 1 calc R U . . .
C31 C 0.8010(6) 0.4331(3) 0.2251(3) 0.0607(19) Uani 1 1 d . . . . .
H31 H 0.8660 0.4515 0.1967 0.073 Uiso 1 1 calc R U . . .
C32 C 0.7806(6) 0.3566(3) 0.2292(3) 0.0560(17) Uani 1 1 d . . . . .
H32 H 0.8302 0.3227 0.2026 0.067 Uiso 1 1 calc R U . . .
C33 C 0.6884(5) 0.3282(3) 0.2717(2) 0.0401(11) Uani 1 1 d . . . . .
H33 H 0.6755 0.2750 0.2749 0.048 Uiso 1 1 calc R U . . .
C34 C 0.6152(4) 0.3779(2) 0.3094(2) 0.0280(9) Uani 1 1 d . . . . .
H34 H 0.5522 0.3590 0.3391 0.034 Uiso 1 1 calc R U . . .
S1 S -0.00507(14) 0.64141(8) 0.34201(8) 0.0220(3) Uiso 0.6148(17) 1 d D . P B 1
O1 O -0.1277(4) 0.6675(3) 0.3534(3) 0.0274(9) Uiso 0.6148(17) 1 d D . P B 1
O2 O 0.0864(5) 0.6886(3) 0.3757(3) 0.0325(10) Uiso 0.6148(17) 1 d D . P B 1
O3 O 0.0146(4) 0.5609(2) 0.3492(2) 0.0292(8) Uiso 0.6148(17) 1 d D . P B 1
C1T C 0.0223(5) 0.6582(3) 0.2460(3) 0.0280(11) Uiso 0.6148(17) 1 d D . P B 1
F1 F -0.0442(5) 0.6141(4) 0.2013(3) 0.0437(9) Uiso 0.6148(17) 1 d D . P B 1
F2 F 0.1366(4) 0.6428(3) 0.2283(3) 0.0403(9) Uiso 0.6148(17) 1 d D . P B 1
F3 F 0.0018(4) 0.7311(2) 0.2296(3) 0.0430(9) Uiso 0.6148(17) 1 d D . P B 1
S1A S -0.0229(2) 0.68003(13) 0.32171(13) 0.0220(3) Uiso 0.3852(17) 1 d D . P B 2
O1A O -0.1489(6) 0.6638(5) 0.3348(5) 0.0274(9) Uiso 0.3852(17) 1 d D . P B 2
O2A O 0.0559(7) 0.6649(5) 0.3827(4) 0.0325(10) Uiso 0.3852(17) 1 d D . P B 2
O3A O 0.0002(7) 0.7484(4) 0.2820(4) 0.0292(8) Uiso 0.3852(17) 1 d D . P B 2
C1TA C 0.0144(7) 0.6042(5) 0.2588(5) 0.0280(11) Uiso 0.3852(17) 1 d D . P B 2
F1A F -0.0678(8) 0.6111(6) 0.2071(5) 0.0437(9) Uiso 0.3852(17) 1 d D . P B 2
F2A F 0.1268(6) 0.6100(5) 0.2340(4) 0.0403(9) Uiso 0.3852(17) 1 d D . P B 2
F3A F 0.0025(7) 0.5361(4) 0.2894(4) 0.0430(9) Uiso 0.3852(17) 1 d D . P B 2
C1C C 0.0476(6) 0.8189(5) 0.0830(6) 0.068(2) Uiso 0.761(6) 1 d D . P C 1
H1C1 H 0.0476 0.8637 0.0508 0.081 Uiso 0.761(6) 1 calc R U P C 1
H1C2 H 0.0539 0.8373 0.1333 0.081 Uiso 0.761(6) 1 calc R U P C 1
Cl1 Cl 0.1715(3) 0.7619(2) 0.0633(2) 0.0511(8) Uani 0.761(6) 1 d D U P C 1
Cl2 Cl -0.08999(18) 0.76821(16) 0.07218(12) 0.0575(7) Uani 0.761(6) 1 d D U P C 1
C1CA C 0.0692(15) 0.8024(15) 0.1253(13) 0.068(2) Uiso 0.239(6) 1 d D . P C 2
H1C3 H 0.0572 0.7791 0.1734 0.081 Uiso 0.239(6) 1 calc R U P C 2
H1C4 H 0.1165 0.8496 0.1319 0.081 Uiso 0.239(6) 1 calc R U P C 2
Cl1A Cl -0.0694(8) 0.8246(9) 0.0886(5) 0.089(3) Uani 0.239(6) 1 d D U P C 2
Cl2A Cl 0.1495(12) 0.7399(7) 0.0707(8) 0.062(3) Uani 0.239(6) 1 d D U P C 2

loop_
_atom_site_aniso_label
_atom_site_aniso_U_11
_atom_site_aniso_U_22
_atom_site_aniso_U_33
_atom_site_aniso_U_23
_atom_site_aniso_U_13
_atom_site_aniso_U_12
P1 0.0133(3) 0.0135(3) 0.0106(3) 0.0003(3) -0.0001(3) 0.0002(3)
C1 0.0171(16) 0.0200(16) 0.0123(14) 0.0010(12) -0.0048(12) 0.0030(12)
B1 0.027(2) 0.0143(16) 0.0115(15) 0.0002(12) -0.0010(14) 0.0033(14)
N1 0.0233(14) 0.0125(12) 0.0144(12) 0.0015(10) 0.0042(11) 0.0007(11)
C2 0.0250(17) 0.0132(14) 0.0141(14) -0.0029(12) -0.0002(13) 0.0005(13)
C3 0.0328(19) 0.0224(16) 0.0168(15) -0.0035(14) -0.0083(15) -0.0012(14)
C4 0.0326(19) 0.0206(16) 0.0235(17) 0.0017(14) 0.0025(16) -0.0091(14)
C5 0.035(2) 0.0236(18) 0.0219(18) -0.0047(14) 0.0027(16) 0.0090(16)
C6 0.0166(15) 0.0217(16) 0.0171(15) 0.0019(13) 0.0036(13) -0.0021(13)
C7 0.0274(18) 0.0188(16) 0.0255(18) 0.0027(14) -0.0021(15) -0.0070(14)
C8 0.0286(19) 0.0273(18) 0.0189(17) 0.0050(14) 0.0044(15) -0.0014(15)
C9 0.0141(17) 0.038(2) 0.040(2) 0.0101(18) 0.0045(16) -0.0003(16)
C10 0.059(3) 0.0162(17) 0.0168(17) -0.0014(13) -0.0146(18) 0.0012(17)
C16 0.035(2) 0.0148(15) 0.0128(15) -0.0008(12) 0.0035(14) 0.0073(14)
C17 0.042(2) 0.0198(16) 0.0164(16) -0.0031(13) 0.0043(16) 0.0014(16)
C18 0.053(3) 0.0173(17) 0.028(2) -0.0040(15) 0.0155(19) -0.0017(17)
C19 0.067(3) 0.0181(17) 0.0240(18) 0.0073(15) 0.017(2) 0.0116(19)
C20 0.054(3) 0.032(2) 0.0207(18) 0.0089(16) 0.0058(18) 0.019(2)
C21 0.045(2) 0.0245(18) 0.0155(16) 0.0022(13) 0.0007(17) 0.0104(17)
C22 0.0160(15) 0.0125(14) 0.0153(14) 0.0019(11) 0.0021(12) -0.0008(11)
C23 0.0168(15) 0.0210(16) 0.0209(17) -0.0019(13) 0.0003(13) 0.0052(13)
C24 0.0251(18) 0.0256(18) 0.0269(18) 0.0059(15) -0.0011(15) 0.0080(16)
C25 0.041(2) 0.044(3) 0.040(2) 0.007(2) -0.015(2) 0.019(2)
C26 0.032(2) 0.054(3) 0.071(4) -0.005(3) -0.027(3) 0.018(2)
C27 0.016(2) 0.049(3) 0.091(4) -0.011(3) -0.010(2) 0.004(2)
C28 0.0171(17) 0.033(2) 0.048(2) 0.002(2) 0.0006(18) 0.0008(15)
C29 0.0320(19) 0.0217(17) 0.0180(16) 0.0008(13) 0.0077(15) 0.0096(15)
C30 0.057(3) 0.031(2) 0.044(3) 0.009(2) 0.032(2) 0.013(2)
C31 0.083(4) 0.042(3) 0.058(3) 0.017(3) 0.055(3) 0.026(3)
C32 0.090(4) 0.044(3) 0.034(2) 0.009(2) 0.031(3) 0.040(3)
C33 0.068(3) 0.024(2) 0.028(2) 0.0009(17) 0.008(2) 0.019(2)
C34 0.041(2) 0.0231(18) 0.0195(17) 0.0017(14) 0.0048(16) 0.0089(16)
Cl1 0.0445(12) 0.065(2) 0.0443(13) -0.0111(14) -0.0049(11) 0.0073(12)
Cl2 0.0438(10) 0.0709(16) 0.0580(12) 0.0255(11) -0.0104(8) 0.0007(9)
Cl1A 0.050(4) 0.151(9) 0.064(4) 0.020(5) 0.001(3) 0.048(5)
Cl2A 0.070(6) 0.054(6) 0.062(5) -0.009(4) 0.022(4) 0.026(5)

loop_
_atom_type_symbol
_atom_type_description
_atom_type_scat_dispersion_real
_atom_type_scat_dispersion_imag
_atom_type_scat_source
C C 0.0033 0.0016 'International Tables Vol C Tables 4.2.6.8 and 6.1.1.4'
H H 0.0000 0.0000 'International Tables Vol C Tables 4.2.6.8 and 6.1.1.4'
B B 0.0013 0.0007 'International Tables Vol C Tables 4.2.6.8 and 6.1.1.4'
N N 0.0061 0.0033 'International Tables Vol C Tables 4.2.6.8 and 6.1.1.4'
O O 0.0106 0.0060 'International Tables Vol C Tables 4.2.6.8 and 6.1.1.4'
F F 0.0171 0.0103 'International Tables Vol C Tables 4.2.6.8 and 6.1.1.4'
P P 0.1023 0.0942 'International Tables Vol C Tables 4.2.6.8 and 6.1.1.4'
S S 0.1246 0.1234 'International Tables Vol C Tables 4.2.6.8 and 6.1.1.4'
Cl Cl 0.1484 0.1585 'International Tables Vol C Tables 4.2.6.8 and 6.1.1.4'

loop_
_geom_angle_atom_site_label_1
_geom_angle_atom_site_label_2
_geom_angle_atom_site_label_3
_geom_angle
C1 P1 C22 97.29(15)
C1 P1 C2 111.79(15)
C22 P1 C2 109.47(16)
C1 P1 C6 111.71(16)
C22 P1 C6 107.49(15)
C2 P1 C6 117.13(16)
B1 C1 P1 109.1(2)
B1 C1 H1A 109.9
P1 C1 H1A 109.9
B1 C1 H1B 109.9
P1 C1 H1B 109.9
H1A C1 H1B 108.3
C16 B1 C1 110.0(3)
C16 B1 C10 112.8(3)
C1 B1 C10 114.3(3)
C16 B1 N1 108.9(3)
C1 B1 N1 102.1(2)
C10 B1 N1 108.0(3)
C22 N1 C29 119.1(3)
C22 N1 B1 120.6(3)
C29 N1 B1 119.9(3)
C3 C2 C4 108.5(3)
C3 C2 C5 110.7(3)
C4 C2 C5 109.4(3)
C3 C2 P1 113.8(2)
C4 C2 P1 107.5(2)
C5 C2 P1 106.9(3)
C2 C3 H3A 109.5
C2 C3 H3B 109.5
H3A C3 H3B 109.5
C2 C3 H3C 109.5
H3A C3 H3C 109.5
H3B C3 H3C 109.5
C2 C4 H4A 109.5
C2 C4 H4B 109.5
H4A C4 H4B 109.5
C2 C4 H4C 109.5
H4A C4 H4C 109.5
H4B C4 H4C 109.5
C2 C5 H5A 109.5
C2 C5 H5B 109.5
H5A C5 H5B 109.5
C2 C5 H5C 109.5
H5A C5 H5C 109.5
H5B C5 H5C 109.5
C8 C6 C7 110.5(3)
C8 C6 C9 108.3(3)
C7 C6 C9 108.3(3)
C8 C6 P1 114.0(2)
C7 C6 P1 106.8(2)
C9 C6 P1 108.8(2)
C6 C7 H7A 109.5
C6 C7 H7B 109.5
H7A C7 H7B 109.5
C6 C7 H7C 109.5
H7A C7 H7C 109.5
H7B C7 H7C 109.5
C6 C8 H8A 109.5
C6 C8 H8B 109.5
H8A C8 H8B 109.5
C6 C8 H8C 109.5
H8A C8 H8C 109.5
H8B C8 H8C 109.5
C6 C9 H9A 109.5
C6 C9 H9B 109.5
H9A C9 H9B 109.5
C6 C9 H9C 109.5
H9A C9 H9C 109.5
H9B C9 H9C 109.5
C11 C10 C15 120.0
C11A C10 C15A 120.4(3)
C11A C10 B1 130.7(3)
C11 C10 B1 122.5(2)
C15 C10 B1 117.5(2)
C15A C10 B1 108.8(3)
C12 C11 C10 120.0
C12 C11 H11 120.0
C10 C11 H11 120.0
C11 C12 C13 120.0
C11 C12 H12 120.0
C13 C12 H12 120.0
C12 C13 C14 120.0
C12 C13 H13 120.0
C14 C13 H13 120.0
C15 C14 C13 120.0
C15 C14 H14 120.0
C13 C14 H14 120.0
C14 C15 C10 120.0
C14 C15 H15 120.0
C10 C15 H15 120.0
C10 C11A C12A 119.3(3)
C10 C11A H11A 120.3
C12A C11A H11A 120.3
C11A C12A C13A 120.4(3)
C11A C12A H12A 119.8
C13A C12A H12A 119.8
C12A C13A C14A 120.4(3)
C12A C13A H13A 119.8
C14A C13A H13A 119.8
C13A C14A C15A 119.2(3)
C13A C14A H14A 120.4
C15A C14A H14A 120.4
C14A C15A C10 120.2(3)
C14A C15A H15A 119.9
C10 C15A H15A 119.9
C17 C16 C21 116.2(3)
C17 C16 B1 125.1(3)
C21 C16 B1 118.5(4)
C18 C17 C16 122.6(4)
C18 C17 H17 118.7
C16 C17 H17 118.7
C19 C18 C17 119.4(4)
C19 C18 H18 120.3
C17 C18 H18 120.3
C18 C19 C20 119.8(4)
C18 C19 H19 120.1
C20 C19 H19 120.1
C19 C20 C21 119.9(4)
C19 C20 H20 120.1
C21 C20 H20 120.1
C20 C21 C16 122.1(4)
C20 C21 H21 118.9
C16 C21 H21 118.9
N1 C22 C23 124.8(3)
N1 C22 P1 110.5(2)
C23 C22 P1 124.5(2)
C24 C23 C28 119.9(4)
C24 C23 C22 123.5(3)
C28 C23 C22 116.4(3)
C23 C24 C25 120.3(4)
C23 C24 H24 119.9
C25 C24 H24 119.9
C26 C25 C24 119.9(5)
C26 C25 H25 120.1
C24 C25 H25 120.1
C25 C26 C27 120.2(4)
C25 C26 H26 119.9
C27 C26 H26 119.9
C26 C27 C28 120.8(5)
C26 C27 H27 119.6
C28 C27 H27 119.6
C27 C28 C23 118.9(4)
C27 C28 H28 120.6
C23 C28 H28 120.6
C34 C29 C30 121.5(4)
C34 C29 N1 117.2(3)
C30 C29 N1 121.2(3)
C29 C30 C31 117.9(4)
C29 C30 H30 121.1
C31 C30 H30 121.1
C32 C31 C30 120.9(5)
C32 C31 H31 119.6
C30 C31 H31 119.6
C31 C32 C33 120.6(4)
C31 C32 H32 119.7
C33 C32 H32 119.7
C32 C33 C34 119.5(4)
C32 C33 H33 120.2
C34 C33 H33 120.2
C29 C34 C33 119.6(4)
C29 C34 H34 120.2
C33 C34 H34 120.2
O3 S1 O1 116.1(3)
O3 S1 O2 114.7(3)
O1 S1 O2 114.3(3)
O3 S1 C1T 103.0(3)
O1 S1 C1T 104.2(3)
O2 S1 C1T 102.1(3)
F2 C1T F3 107.5(5)
F2 C1T F1 104.4(5)
F3 C1T F1 108.5(5)
F2 C1T S1 111.3(4)
F3 C1T S1 110.4(4)
F1 C1T S1 114.4(5)
O3A S1A O1A 115.1(5)
O3A S1A O2A 116.5(5)
O1A S1A O2A 114.5(5)
O3A S1A C1TA 104.2(4)
O1A S1A C1TA 100.5(4)
O2A S1A C1TA 103.2(4)
F1A C1TA F2A 112.7(8)
F1A C1TA F3A 108.8(8)
F2A C1TA F3A 108.0(7)
F1A C1TA S1A 103.8(7)
F2A C1TA S1A 112.2(6)
F3A C1TA S1A 111.3(6)
Cl1 C1C Cl2 111.4(5)
Cl1 C1C H1C1 109.4
Cl2 C1C H1C1 109.4
Cl1 C1C H1C2 109.4
Cl2 C1C H1C2 109.4
H1C1 C1C H1C2 108.0
Cl1A C1CA Cl2A 111.7(12)
Cl1A C1CA H1C3 109.3
Cl2A C1CA H1C3 109.3
Cl1A C1CA H1C4 109.3
Cl2A C1CA H1C4 109.3
H1C3 C1CA H1C4 107.9

loop_
_geom_bond_atom_site_label_1
_geom_bond_atom_site_label_2
_geom_bond_distance
P1 C1 1.780(3)
P1 C22 1.847(3)
P1 C2 1.851(3)
P1 C6 1.860(3)
C1 B1 1.662(5)
C1 H1A 0.9900
C1 H1B 0.9900
B1 C16 1.619(5)
B1 C10 1.667(4)
B1 N1 1.667(5)
N1 C22 1.293(4)
N1 C29 1.461(4)
C2 C3 1.533(5)
C2 C4 1.535(5)
C2 C5 1.542(5)
C3 H3A 0.9800
C3 H3B 0.9800
C3 H3C 0.9800
C4 H4A 0.9800
C4 H4B 0.9800
C4 H4C 0.9800
C5 H5A 0.9800
C5 H5B 0.9800
C5 H5C 0.9800
C6 C8 1.535(5)
C6 C7 1.536(5)
C6 C9 1.545(5)
C7 H7A 0.9800
C7 H7B 0.9800
C7 H7C 0.9800
C8 H8A 0.9800
C8 H8B 0.9800
C8 H8C 0.9800
C9 H9A 0.9800
C9 H9B 0.9800
C9 H9C 0.9800
C10 C11A 1.386(2)
C10 C11 1.3900
C10 C15 1.3900
C10 C15A 1.394(2)
C11 C12 1.3900
C11 H11 0.9500
C12 C13 1.3900
C12 H12 0.9500
C13 C14 1.3900
C13 H13 0.9500
C14 C15 1.3900
C14 H14 0.9500
C15 H15 0.9500
C11A C12A 1.389(2)
C11A H11A 0.9500
C12A C13A 1.389(2)
C12A H12A 0.9500
C13A C14A 1.390(2)
C13A H13A 0.9500
C14A C15A 1.391(2)
C14A H14A 0.9500
C15A H15A 0.9500
C16 C17 1.397(6)
C16 C21 1.404(5)
C17 C18 1.395(5)
C17 H17 0.9500
C18 C19 1.386(7)
C18 H18 0.9500
C19 C20 1.387(7)
C19 H19 0.9500
C20 C21 1.390(6)
C20 H20 0.9500
C21 H21 0.9500
C22 C23 1.486(5)
C23 C24 1.387(5)
C23 C28 1.395(5)
C24 C25 1.387(6)
C24 H24 0.9500
C25 C26 1.376(8)
C25 H25 0.9500
C26 C27 1.378(9)
C26 H26 0.9500
C27 C28 1.394(7)
C27 H27 0.9500
C28 H28 0.9500
C29 C34 1.380(6)
C29 C30 1.387(6)
C30 C31 1.398(6)
C30 H30 0.9500
C31 C32 1.367(8)
C31 H31 0.9500
C32 C33 1.384(8)
C32 H32 0.9500
C33 C34 1.384(6)
C33 H33 0.9500
C34 H34 0.9500
S1 O3 1.440(4)
S1 O1 1.450(5)
S1 O2 1.452(5)
S1 C1T 1.830(6)
C1T F2 1.337(6)
C1T F3 1.338(6)
C1T F1 1.355(7)
S1A O3A 1.434(6)
S1A O1A 1.445(6)
S1A O2A 1.454(6)
S1A C1TA 1.822(9)
C1TA F1A 1.328(8)
C1TA F2A 1.333(8)
C1TA F3A 1.333(8)
C1C Cl1 1.740(8)
C1C Cl2 1.778(8)
C1C H1C1 0.9900
C1C H1C2 0.9900
C1CA Cl1A 1.725(12)
C1CA Cl2A 1.741(12)
C1CA H1C3 0.9900
C1CA H1C4 0.9900

loop_
_geom_hbond_atom_site_label_D
_geom_hbond_atom_site_label_H
_geom_hbond_atom_site_label_A
_geom_hbond_distance_DH
_geom_hbond_distance_HA
_geom_hbond_distance_DA
_geom_hbond_angle_DHA
_geom_hbond_site_symmetry_A
C3 H3C O2 0.98 2.40 3.376(6) 171.0 4_566
C7 H7C Cl1A 0.98 2.79 3.438(8) 124.4 3_545
C7 H7C Cl2A 0.98 2.89 3.563(14) 126.4 2_565
C9 H9A O3 0.98 2.41 3.298(6) 150.3 .
C1CA H1C3 O3A 0.99 2.18 3.15(3) 166.8 .

loop_
_geom_torsion_atom_site_label_1
_geom_torsion_atom_site_label_2
_geom_torsion_atom_site_label_3
_geom_torsion_atom_site_label_4
_geom_torsion
C22 P1 C1 B1 6.5(3)
C2 P1 C1 B1 120.9(2)
C6 P1 C1 B1 -105.6(2)
P1 C1 B1 C16 -121.1(3)
P1 C1 B1 C10 110.8(3)
P1 C1 B1 N1 -5.5(3)
C16 B1 N1 C22 118.1(3)
C1 B1 N1 C22 1.8(4)
C10 B1 N1 C22 -119.1(3)
C16 B1 N1 C29 -69.5(4)
C1 B1 N1 C29 174.1(3)
C10 B1 N1 C29 53.3(4)
C1 P1 C2 C3 -173.9(3)
C22 P1 C2 C3 -67.3(3)
C6 P1 C2 C3 55.4(3)
C1 P1 C2 C4 -53.7(3)
C22 P1 C2 C4 52.9(3)
C6 P1 C2 C4 175.6(2)
C1 P1 C2 C5 63.6(3)
C22 P1 C2 C5 170.2(2)
C6 P1 C2 C5 -67.1(3)
C1 P1 C6 C8 -168.8(2)
C22 P1 C6 C8 85.6(3)
C2 P1 C6 C8 -38.0(3)
C1 P1 C6 C7 68.8(3)
C22 P1 C6 C7 -36.8(3)
C2 P1 C6 C7 -160.4(2)
C1 P1 C6 C9 -47.9(3)
C22 P1 C6 C9 -153.5(3)
C2 P1 C6 C9 82.9(3)
C16 B1 C10 C11A -132.3(7)
C1 B1 C10 C11A -5.7(8)
N1 B1 C10 C11A 107.2(8)
C16 B1 C10 C11 55.2(4)
C1 B1 C10 C11 -178.1(3)
N1 B1 C10 C11 -65.2(4)
C16 B1 C10 C15 -127.9(3)
C1 B1 C10 C15 -1.2(4)
N1 B1 C10 C15 111.7(3)
C16 B1 C10 C15A 51.6(6)
C1 B1 C10 C15A 178.3(6)
N1 B1 C10 C15A -68.8(6)
C15 C10 C11 C12 0.0
B1 C10 C11 C12 176.8(3)
C10 C11 C12 C13 0.0
C11 C12 C13 C14 0.0
C12 C13 C14 C15 0.0
C13 C14 C15 C10 0.0
C11 C10 C15 C14 0.0
B1 C10 C15 C14 -177.0(3)
C15A C10 C11A C12A 3.5(14)
B1 C10 C11A C12A -172.2(6)
C10 C11A C12A C13A -0.6(15)
C11A C12A C13A C14A -2.3(14)
C12A C13A C14A C15A 2.2(14)
C13A C14A C15A C10 0.6(14)
C11A C10 C15A C14A -3.5(13)
B1 C10 C15A C14A 173.1(8)
C1 B1 C16 C17 78.9(4)
C10 B1 C16 C17 -152.1(3)
N1 B1 C16 C17 -32.2(4)
C1 B1 C16 C21 -95.8(4)
C10 B1 C16 C21 33.2(4)
N1 B1 C16 C21 153.1(3)
C21 C16 C17 C18 -2.5(5)
B1 C16 C17 C18 -177.3(3)
C16 C17 C18 C19 1.4(6)
C17 C18 C19 C20 0.9(6)
C18 C19 C20 C21 -1.8(6)
C19 C20 C21 C16 0.5(6)
C17 C16 C21 C20 1.6(5)
B1 C16 C21 C20 176.7(3)
C29 N1 C22 C23 15.7(5)
B1 N1 C22 C23 -171.9(3)
C29 N1 C22 P1 -169.7(2)
B1 N1 C22 P1 2.8(4)
C1 P1 C22 N1 -5.7(3)
C2 P1 C22 N1 -121.9(2)
C6 P1 C22 N1 109.9(3)
C1 P1 C22 C23 169.0(3)
C2 P1 C22 C23 52.8(3)
C6 P1 C22 C23 -75.4(3)
N1 C22 C23 C24 -120.2(4)
P1 C22 C23 C24 65.9(4)
N1 C22 C23 C28 65.7(5)
P1 C22 C23 C28 -108.3(4)
C28 C23 C24 C25 1.2(6)
C22 C23 C24 C25 -172.8(4)
C23 C24 C25 C26 1.4(7)
C24 C25 C26 C27 -2.9(8)
C25 C26 C27 C28 1.9(9)
C26 C27 C28 C23 0.7(8)
C24 C23 C28 C27 -2.2(6)
C22 C23 C28 C27 172.1(4)
C22 N1 C29 C34 76.2(5)
B1 N1 C29 C34 -96.3(4)
C22 N1 C29 C30 -107.9(5)
B1 N1 C29 C30 79.6(5)
C34 C29 C30 C31 1.3(8)
N1 C29 C30 C31 -174.5(5)
C29 C30 C31 C32 0.5(10)
C30 C31 C32 C33 -1.6(11)
C31 C32 C33 C34 1.0(9)
C30 C29 C34 C33 -1.9(7)
N1 C29 C34 C33 174.0(4)
C32 C33 C34 C29 0.7(7)
O3 S1 C1T F2 -63.7(5)
O1 S1 C1T F2 174.7(4)
O2 S1 C1T F2 55.5(5)
O3 S1 C1T F3 177.1(4)
O1 S1 C1T F3 55.5(5)
O2 S1 C1T F3 -63.7(5)
O3 S1 C1T F1 54.3(5)
O1 S1 C1T F1 -67.3(5)
O2 S1 C1T F1 173.5(5)
O3A S1A C1TA F1A -65.9(7)
O1A S1A C1TA F1A 53.5(7)
O2A S1A C1TA F1A 172.0(7)
O3A S1A C1TA F2A 56.0(7)
O1A S1A C1TA F2A 175.5(6)
O2A S1A C1TA F2A -66.0(7)
O3A S1A C1TA F3A 177.2(6)
O1A S1A C1TA F3A -63.4(7)
O2A S1A C1TA F3A 55.1(7)
